data_1517231
loop_
_publ_author_name
'Clark, J. Stephen'
'Delion, Laetitia'
'Farrugia, Louis J.'

_publ_section_title
;
 Total synthesis of the purported structure of sclerophytin f.
;
_journal_issue 16
_journal_name_full 'Organic letters'
_journal_page_first 4300
_journal_page_last 4303
_journal_paper_doi 10.1021/ol5020152
_journal_volume 16
_journal_year 2014
_chemical_absolute_configuration rm
_chemical_compound_source 'as described'
_chemical_formula_moiety 'C20 H32 O4'
_chemical_formula_sum 'C20 H32 O4'
_chemical_formula_weight 336.45
_chemical_name_systematic
;
 ?
;
_space_group_IT_number 19
_symmetry_cell_setting orthorhombic
_symmetry_Int_Tables_number 19
_symmetry_space_group_name_Hall 'P 2ac 2ab'
_symmetry_space_group_name_H-M 'P 21 21 21'
_atom_sites_solution_hydrogens geom
_atom_sites_solution_primary dual
_atom_sites_solution_secondary dual
_audit_conform_dict_location ftp://ftp.iucr.org/pub/cif_core.dic
_audit_conform_dict_name cif_core.dic
_audit_conform_dict_version 2.4.3
_audit_creation_date 2014-03-13T10:47:03-00:00
_audit_creation_method 'WinGX routine CIF_UPDATE'
_cell_angle_alpha 90
_cell_angle_beta 90
_cell_angle_gamma 90
_cell_formula_units_Z 4
_cell_length_a 5.624(3)
_cell_length_b 16.550(10)
_cell_length_c 19.160(12)
_cell_measurement_reflns_used 6365
_cell_measurement_temperature 100(2)
_cell_measurement_theta_max 22.43
_cell_measurement_theta_min 2.45
_cell_measurement_wavelength 0.71073
_cell_volume 1783.4(18)
_computing_cell_refinement 'SAINT V8.34A integration software'
_computing_data_collection 'Bruker APEX2 software'
_computing_data_reduction 'SORTAV (Blessing, 1995)'
_computing_molecular_graphics 'ORTEP-3 for Windows (Farrugia, 2012)'
_computing_publication_material 'WinGX publication routines (Farrugia, 2012)'
_computing_structure_refinement 'SHELXL-2014/3 (Sheldrick, 2008)'
_computing_structure_solution 'SHELXT-2014/3 (Sheldrick, 2014)'
_diffrn_ambient_temperature 100(2)
_diffrn_detector 'APEX-II CCD'
_diffrn_measured_fraction_theta_full 0.727
_diffrn_measured_fraction_theta_max 0.996
_diffrn_measurement_device '\k-geometry diffractometer'
_diffrn_measurement_device_type 'Bruker APEX-II'
_diffrn_measurement_method '\f or \w oscillation scans'
_diffrn_orient_matrix_UB_11 -0.075183
_diffrn_orient_matrix_UB_12 -0.054442
_diffrn_orient_matrix_UB_13 0.005765
_diffrn_orient_matrix_UB_21 0.087264
_diffrn_orient_matrix_UB_22 -0.019957
_diffrn_orient_matrix_UB_23 -0.041955
_diffrn_orient_matrix_UB_31 0.135629
_diffrn_orient_matrix_UB_32 -0.017338
_diffrn_orient_matrix_UB_33 0.03019
_diffrn_radiation_monochromator graphite
_diffrn_radiation_probe x-ray
_diffrn_radiation_type MoK\a
_diffrn_radiation_wavelength 0.71073
_diffrn_reflns_av_R_equivalents 0.097
_diffrn_reflns_Laue_measured_fraction_full 0.727
_diffrn_reflns_Laue_measured_fraction_max 0.996
_diffrn_reflns_limit_h_max 5
_diffrn_reflns_limit_h_min -6
_diffrn_reflns_limit_k_max 17
_diffrn_reflns_limit_k_min -17
_diffrn_reflns_limit_l_max 20
_diffrn_reflns_limit_l_min -20
_diffrn_reflns_number 13824
_diffrn_reflns_point_group_measured_fraction_full 0.713
_diffrn_reflns_point_group_measured_fraction_max 0.995
_diffrn_reflns_reduction_process
;
        Scaled and merged with Sortav
        R.H. Blessing, (1987) Cryst. Rev. 1, 3-58
        R.H. Blessing, (1989) J. Appl. Cryst. 22, 396-397
;
_diffrn_reflns_theta_full 25.242
_diffrn_reflns_theta_max 22.443
_diffrn_reflns_theta_min 1.626
_diffrn_source 'sealed x-ray tube'
_exptl_absorpt_coefficient_mu 0.085
_exptl_absorpt_correction_T_max 0.655
_exptl_absorpt_correction_T_min 0.527
_exptl_absorpt_correction_type multi-scan
_exptl_absorpt_process_details
;
SADABS-2012/1 - Bruker AXS area detector scaling and absorption correction
;
_exptl_crystal_colour colourless
_exptl_crystal_density_diffrn 1.253
_exptl_crystal_density_method 'not measured'
_exptl_crystal_description needle
_exptl_crystal_F_000 736
_exptl_crystal_size_max 0.5
_exptl_crystal_size_mid 0.02
_exptl_crystal_size_min 0.02
_refine_diff_density_max 0.202
_refine_diff_density_min -0.224
_refine_diff_density_rms 0.052
_refine_ls_abs_structure_details
;
 Flack x determined using 648 quotients [(I+)-(I-)]/[(I+)+(I-)]
 (Parsons, Flack and Wagner, Acta Cryst. B69 (2013) 249-259).
;
_refine_ls_abs_structure_Flack 1.2(10)
_refine_ls_extinction_coef 0.010(3)
_refine_ls_extinction_expression Fc^*^=kFc[1+0.001xFc^2^\l^3^/sin(2\q)]^-1/4^
_refine_ls_extinction_method SHELXL
_refine_ls_goodness_of_fit_ref 1.014
_refine_ls_hydrogen_treatment constr
_refine_ls_matrix_type full
_refine_ls_number_constraints 0
_refine_ls_number_parameters 223
_refine_ls_number_reflns 2295
_refine_ls_number_restraints 162
_refine_ls_restrained_S_all 0.977
_refine_ls_R_factor_all 0.0701
_refine_ls_R_factor_gt 0.044
_refine_ls_shift/su_max 0
_refine_ls_shift/su_mean 0
_refine_ls_structure_factor_coef Fsqd
_refine_ls_weighting_details 'w=1/[\s^2^(Fo^2^)+(0.0507P)^2^] where P=(Fo^2^+2Fc^2^)/3'
_refine_ls_weighting_scheme calc
_refine_ls_wR_factor_gt 0.0941
_refine_ls_wR_factor_ref 0.1027
_reflns_number_gt 1850
_reflns_number_total 2295
_reflns_threshold_expression 'I > 2\s(I)'
_cod_data_source_file ol5020152_si_002.cif
_cod_data_source_block shelx
_cod_depositor_comments 'Adding full bibliography for 1517229--1517231.cif.'
_cod_original_cell_volume 1783.3(19)
_cod_database_code 1517231
_shelx_estimated_absorpt_t_min 0.959
_shelx_estimated_absorpt_t_max 0.998

loop_
_symmetry_equiv_pos_as_xyz
'x, y, z'
'-x+1/2, -y, z+1/2'
'x+1/2, -y+1/2, -z'
'-x, y+1/2, -z+1/2'

loop_
_atom_site_label
_atom_site_type_symbol
_atom_site_fract_x
_atom_site_fract_y
_atom_site_fract_z
_atom_site_U_iso_or_equiv
_atom_site_adp_type
_atom_site_occupancy
_atom_site_calc_flag
O1 O 1.2141(5) 0.85846(14) 0.81370(12) 0.0203(7) Uani 1 d
O2 O 1.0758(5) 0.71908(15) 0.88635(13) 0.0232(7) Uani 1 d
H2O H 1.0174 0.6885 0.9168 0.035 Uiso 1 calc
O3 O 1.3270(5) 0.90094(16) 1.02110(13) 0.0304(8) Uani 1 d
H3O H 1.2957 0.945 1.0409 0.046 Uiso 1 calc
O4 O 1.1709(6) 1.04200(16) 0.97802(13) 0.0331(8) Uani 1 d
C1 C 0.8519(8) 0.8670(2) 0.75036(17) 0.0207(10) Uani 1 d
H1 H 0.6802 0.8557 0.7598 0.025 Uiso 1 calc
C2 C 1.0081(7) 0.8109(2) 0.79456(19) 0.0200(11) Uani 1 d
H2 H 1.0653 0.7668 0.763 0.024 Uiso 1 calc
C3 C 0.8915(8) 0.7698(2) 0.85786(18) 0.0197(11) Uani 1 d
C4 C 0.7935(8) 0.8264(2) 0.91523(18) 0.0227(11) Uani 1 d
H4A H 0.7457 0.8777 0.8927 0.027 Uiso 1 calc
H4B H 0.6475 0.8015 0.9344 0.027 Uiso 1 calc
C5 C 0.9566(8) 0.8470(2) 0.9763(2) 0.0248(11) Uani 1 d
H5A H 0.8641 0.8792 1.0103 0.03 Uiso 1 calc
H5B H 1.0012 0.7958 0.9997 0.03 Uiso 1 calc
C6 C 1.1834(8) 0.8928(2) 0.95978(18) 0.0211(10) Uani 1 d
H6 H 1.2755 0.8599 0.9254 0.025 Uiso 1 calc
C7 C 1.1432(8) 0.9768(2) 0.92719(18) 0.0224(11) Uani 1 d
C8 C 1.2627(8) 0.9942(2) 0.85934(18) 0.0239(11) Uani 1 d
H8A H 1.4359 0.9862 0.8654 0.029 Uiso 1 calc
H8B H 1.2367 1.0518 0.8477 0.029 Uiso 1 calc
C9 C 1.1803(8) 0.9432(2) 0.79788(19) 0.0210(10) Uani 1 d
H9 H 1.2791 0.9572 0.7562 0.025 Uiso 1 calc
C10 C 0.9181(7) 0.9520(2) 0.7784(2) 0.0203(10) Uani 1 d
H10 H 0.8269 0.9608 0.8226 0.024 Uiso 1 calc
C11 C 0.8650(8) 1.0218(2) 0.73043(19) 0.0220(10) Uani 1 d
C12 C 0.9255(9) 1.0075(2) 0.65553(19) 0.0296(12) Uani 1 d
H12A H 1.1004 1.0044 0.6501 0.036 Uiso 1 calc
H12B H 0.8671 1.0532 0.6269 0.036 Uiso 1 calc
C13 C 0.8135(9) 0.9295(2) 0.63020(19) 0.0296(12) Uani 1 d
H13A H 0.8522 0.9215 0.5803 0.036 Uiso 1 calc
H13B H 0.6384 0.9333 0.6346 0.036 Uiso 1 calc
C14 C 0.9031(8) 0.8570(2) 0.67234(18) 0.0230(10) Uani 1 d
H14 H 1.08 0.8566 0.6673 0.028 Uiso 1 calc
C15 C 0.8133(8) 0.7753(2) 0.64274(19) 0.0256(11) Uani 1 d
H15 H 0.8719 0.732 0.6747 0.031 Uiso 1 calc
C16 C 0.5436(8) 0.7688(3) 0.6406(2) 0.0338(12) Uani 1 d
H16A H 0.4983 0.7143 0.6255 0.051 Uiso 1 calc
H16B H 0.4801 0.8085 0.6076 0.051 Uiso 1 calc
H16C H 0.4788 0.7792 0.6872 0.051 Uiso 1 calc
C17 C 0.9148(9) 0.7577(3) 0.5708(2) 0.0362(12) Uani 1 d
H17A H 0.8536 0.7973 0.5373 0.054 Uiso 1 calc
H17B H 0.8677 0.7033 0.5562 0.054 Uiso 1 calc
H17C H 1.0887 0.7612 0.5725 0.054 Uiso 1 calc
C18 C 0.6910(8) 0.7166(2) 0.83096(19) 0.0246(11) Uani 1 d
H18A H 0.6388 0.68 0.8682 0.037 Uiso 1 calc
H18B H 0.7476 0.6849 0.7911 0.037 Uiso 1 calc
H18C H 0.5573 0.7506 0.8163 0.037 Uiso 1 calc
C19 C 0.9396(9) 1.0272(3) 0.9489(2) 0.0316(12) Uani 1 d
H19A H 0.8769 1.0669 0.9149 0.038 Uiso 1 calc
H19B H 0.8182 1.0023 0.9795 0.038 Uiso 1 calc
C20 C 0.7647(8) 1.0892(3) 0.7524(2) 0.0293(11) Uani 1 d
H20A H 0.728 1.1309 0.7202 0.035 Uiso 1 calc
H20B H 0.729 1.0959 0.8006 0.035 Uiso 1 calc

loop_
_atom_site_aniso_label
_atom_site_aniso_U_11
_atom_site_aniso_U_22
_atom_site_aniso_U_33
_atom_site_aniso_U_23
_atom_site_aniso_U_13
_atom_site_aniso_U_12
O1 0.0188(17) 0.0191(16) 0.0230(15) 0.0025(12) -0.0029(13) 0.0026(14)
O2 0.0232(18) 0.0234(17) 0.0230(15) 0.0066(13) 0.0001(14) 0.0033(15)
O3 0.038(2) 0.0320(17) 0.0213(15) -0.0030(12) -0.0090(16) 0.0022(17)
O4 0.042(2) 0.0295(17) 0.0277(15) -0.0074(13) -0.0093(17) -0.0001(16)
C1 0.022(3) 0.021(2) 0.019(2) 0.0044(19) 0.001(2) 0.000(2)
C2 0.018(3) 0.025(2) 0.017(2) -0.0036(19) -0.0043(19) -0.001(2)
C3 0.017(3) 0.024(2) 0.018(2) 0.0019(19) -0.003(2) 0.007(2)
C4 0.025(3) 0.023(2) 0.020(2) 0.0042(18) 0.002(2) 0.004(2)
C5 0.033(3) 0.025(2) 0.016(2) -0.0001(19) -0.001(2) 0.006(2)
C6 0.022(3) 0.026(2) 0.015(2) 0.0006(17) -0.004(2) 0.002(2)
C7 0.029(3) 0.021(2) 0.017(2) -0.0035(19) -0.002(2) 0.002(2)
C8 0.025(3) 0.024(2) 0.024(2) 0.0005(19) -0.004(2) 0.000(2)
C9 0.023(3) 0.021(2) 0.018(2) 0.0068(18) 0.001(2) 0.004(2)
C10 0.018(3) 0.024(2) 0.019(2) 0.0030(19) 0.0034(19) -0.002(2)
C11 0.020(3) 0.024(3) 0.022(2) 0.007(2) -0.001(2) -0.001(2)
C12 0.035(3) 0.030(3) 0.024(2) 0.010(2) 0.003(2) 0.002(2)
C13 0.034(3) 0.033(3) 0.022(2) 0.004(2) 0.000(2) 0.002(3)
C14 0.020(3) 0.031(3) 0.018(2) 0.0030(19) -0.001(2) 0.000(2)
C15 0.028(3) 0.026(2) 0.022(2) 0.0020(19) -0.005(2) -0.001(2)
C16 0.030(3) 0.041(3) 0.030(3) -0.003(2) -0.002(2) -0.004(3)
C17 0.033(3) 0.047(3) 0.029(2) -0.011(2) -0.002(2) 0.000(2)
C18 0.027(3) 0.023(2) 0.024(2) 0.0035(19) -0.001(2) -0.003(2)
C19 0.037(3) 0.032(3) 0.027(2) -0.001(2) -0.001(2) 0.005(3)
C20 0.033(3) 0.029(3) 0.025(2) 0.010(2) -0.001(2) 0.004(2)

loop_
_atom_type_symbol
_atom_type_description
_atom_type_scat_dispersion_real
_atom_type_scat_dispersion_imag
_atom_type_scat_source
O O 0.0106 0.006 'International Tables Vol C Tables 4.2.6.8 and 6.1.1.4'
C C 0.0033 0.0016 'International Tables Vol C Tables 4.2.6.8 and 6.1.1.4'
H H 0 0 'International Tables Vol C Tables 4.2.6.8 and 6.1.1.4'

loop_
_geom_angle_atom_site_label_1
_geom_angle_atom_site_label_2
_geom_angle_atom_site_label_3
_geom_angle
C9 O1 C2 111.7(3)
C3 O2 H2O 109.5
C6 O3 H3O 109.5
C19 O4 C7 61.3(3)
C14 C1 C2 111.5(3)
C14 C1 C10 113.0(3)
C2 C1 C10 102.7(3)
C14 C1 H1 109.8
C2 C1 H1 109.8
C10 C1 H1 109.8
O1 C2 C1 105.6(3)
O1 C2 C3 112.5(3)
C1 C2 C3 117.3(3)
O1 C2 H2 107
C1 C2 H2 107
C3 C2 H2 107
O2 C3 C18 108.9(3)
O2 C3 C2 104.4(3)
C18 C3 C2 107.8(3)
O2 C3 C4 109.9(3)
C18 C3 C4 109.1(3)
C2 C3 C4 116.4(3)
C5 C4 C3 117.8(3)
C5 C4 H4A 107.9
C3 C4 H4A 107.9
C5 C4 H4B 107.9
C3 C4 H4B 107.9
H4A C4 H4B 107.2
C6 C5 C4 117.2(3)
C6 C5 H5A 108
C4 C5 H5A 108
C6 C5 H5B 108
C4 C5 H5B 108
H5A C5 H5B 107.2
O3 C6 C5 110.5(3)
O3 C6 C7 109.3(3)
C5 C6 C7 114.4(3)
O3 C6 H6 107.5
C5 C6 H6 107.5
C7 C6 H6 107.5
O4 C7 C19 58.5(2)
O4 C7 C8 113.0(3)
C19 C7 C8 119.0(3)
O4 C7 C6 112.3(3)
C19 C7 C6 120.6(4)
C8 C7 C6 117.5(3)
C7 C8 C9 115.5(3)
C7 C8 H8A 108.4
C9 C8 H8A 108.4
C7 C8 H8B 108.4
C9 C8 H8B 108.4
H8A C8 H8B 107.5
O1 C9 C8 109.6(3)
O1 C9 C10 105.7(3)
C8 C9 C10 115.4(3)
O1 C9 H9 108.6
C8 C9 H9 108.6
C10 C9 H9 108.6
C11 C10 C9 114.4(3)
C11 C10 C1 115.9(3)
C9 C10 C1 103.3(3)
C11 C10 H10 107.6
C9 C10 H10 107.6
C1 C10 H10 107.6
C20 C11 C12 122.6(4)
C20 C11 C10 122.5(4)
C12 C11 C10 114.8(4)
C11 C12 C13 110.3(4)
C11 C12 H12A 109.6
C13 C12 H12A 109.6
C11 C12 H12B 109.6
C13 C12 H12B 109.6
H12A C12 H12B 108.1
C12 C13 C14 111.2(3)
C12 C13 H13A 109.4
C14 C13 H13A 109.4
C12 C13 H13B 109.4
C14 C13 H13B 109.4
H13A C13 H13B 108
C1 C14 C13 111.6(3)
C1 C14 C15 113.0(3)
C13 C14 C15 112.5(3)
C1 C14 H14 106.4
C13 C14 H14 106.4
C15 C14 H14 106.4
C16 C15 C17 109.6(4)
C16 C15 C14 113.4(4)
C17 C15 C14 112.1(4)
C16 C15 H15 107.1
C17 C15 H15 107.1
C14 C15 H15 107.1
C15 C16 H16A 109.5
C15 C16 H16B 109.5
H16A C16 H16B 109.5
C15 C16 H16C 109.5
H16A C16 H16C 109.5
H16B C16 H16C 109.5
C15 C17 H17A 109.5
C15 C17 H17B 109.5
H17A C17 H17B 109.5
C15 C17 H17C 109.5
H17A C17 H17C 109.5
H17B C17 H17C 109.5
C3 C18 H18A 109.5
C3 C18 H18B 109.5
H18A C18 H18B 109.5
C3 C18 H18C 109.5
H18A C18 H18C 109.5
H18B C18 H18C 109.5
O4 C19 C7 60.2(3)
O4 C19 H19A 117.7
C7 C19 H19A 117.7
O4 C19 H19B 117.7
C7 C19 H19B 117.7
H19A C19 H19B 114.9
C11 C20 H20A 120
C11 C20 H20B 120
H20A C20 H20B 120

loop_
_geom_bond_atom_site_label_1
_geom_bond_atom_site_label_2
_geom_bond_distance
O1 C9 1.447(4)
O1 C2 1.448(5)
O2 C3 1.441(5)
O2 H2O 0.84
O3 C6 1.432(5)
O3 H3O 0.84
O4 C19 1.436(6)
O4 C7 1.462(4)
C1 C14 1.531(5)
C1 C2 1.534(5)
C1 C10 1.551(5)
C1 H1 1
C2 C3 1.537(5)
C2 H2 1
C3 C18 1.521(6)
C3 C4 1.546(5)
C4 C5 1.525(5)
C4 H4A 0.99
C4 H4B 0.99
C5 C6 1.517(6)
C5 H5A 0.99
C5 H5B 0.99
C6 C7 1.540(5)
C6 H6 1
C7 C19 1.477(6)
C7 C8 1.492(5)
C8 C9 1.522(5)
C8 H8A 0.99
C8 H8B 0.99
C9 C10 1.528(6)
C9 H9 1
C10 C11 1.507(5)
C10 H10 1
C11 C20 1.318(5)
C11 C12 1.494(5)
C12 C13 1.516(6)
C12 H12A 0.99
C12 H12B 0.99
C13 C14 1.532(5)
C13 H13A 0.99
C13 H13B 0.99
C14 C15 1.551(6)
C14 H14 1
C15 C16 1.521(6)
C15 C17 1.521(6)
C15 H15 1
C16 H16A 0.98
C16 H16B 0.98
C16 H16C 0.98
C17 H17A 0.98
C17 H17B 0.98
C17 H17C 0.98
C18 H18A 0.98
C18 H18B 0.98
C18 H18C 0.98
C19 H19A 0.99
C19 H19B 0.99
C20 H20A 0.95
C20 H20B 0.95

loop_
_geom_torsion_atom_site_label_1
_geom_torsion_atom_site_label_2
_geom_torsion_atom_site_label_3
_geom_torsion_atom_site_label_4
_geom_torsion
C9 O1 C2 C1 11.6(4)
C9 O1 C2 C3 -117.5(3)
C14 C1 C2 O1 93.7(3)
C10 C1 C2 O1 -27.7(4)
C14 C1 C2 C3 -140.1(4)
C10 C1 C2 C3 98.5(4)
O1 C2 C3 O2 -59.8(4)
C1 C2 C3 O2 177.5(3)
O1 C2 C3 C18 -175.6(3)
C1 C2 C3 C18 61.7(4)
O1 C2 C3 C4 61.5(4)
C1 C2 C3 C4 -61.2(5)
O2 C3 C4 C5 25.3(5)
C18 C3 C4 C5 144.7(3)
C2 C3 C4 C5 -93.1(4)
C3 C4 C5 C6 63.0(5)
C4 C5 C6 O3 -174.7(3)
C4 C5 C6 C7 61.5(4)
C19 O4 C7 C8 111.0(4)
C19 O4 C7 C6 -113.2(4)
O3 C6 C7 O4 -23.3(5)
C5 C6 C7 O4 101.2(4)
O3 C6 C7 C19 -88.9(5)
C5 C6 C7 C19 35.5(5)
O3 C6 C7 C8 110.3(4)
C5 C6 C7 C8 -125.2(4)
O4 C7 C8 C9 -161.9(3)
C19 C7 C8 C9 -96.3(5)
C6 C7 C8 C9 64.8(5)
C2 O1 C9 C8 134.9(3)
C2 O1 C9 C10 9.9(4)
C7 C8 C9 O1 -57.6(5)
C7 C8 C9 C10 61.5(5)
O1 C9 C10 C11 -153.6(3)
C8 C9 C10 C11 85.1(4)
O1 C9 C10 C1 -26.8(4)
C8 C9 C10 C1 -148.1(3)
C14 C1 C10 C11 38.7(5)
C2 C1 C10 C11 158.9(3)
C14 C1 C10 C9 -87.2(4)
C2 C1 C10 C9 33.0(4)
C9 C10 C11 C20 -104.6(5)
C1 C10 C11 C20 135.4(4)
C9 C10 C11 C12 77.8(5)
C1 C10 C11 C12 -42.2(5)
C20 C11 C12 C13 -125.3(4)
C10 C11 C12 C13 52.2(5)
C11 C12 C13 C14 -60.3(5)
C2 C1 C14 C13 -161.3(3)
C10 C1 C14 C13 -46.1(5)
C2 C1 C14 C15 70.7(4)
C10 C1 C14 C15 -174.1(3)
C12 C13 C14 C1 58.0(5)
C12 C13 C14 C15 -173.8(4)
C1 C14 C15 C16 68.6(5)
C13 C14 C15 C16 -58.8(5)
C1 C14 C15 C17 -166.5(3)
C13 C14 C15 C17 66.0(5)
C8 C7 C19 O4 -100.6(4)
C6 C7 C19 O4 99.0(4)
